data_1551449
loop_
_publ_author_name
'Niko Pavlicek'
'Przemyslaw Gawel'
'Daniel R. Kohn'
'Zsolt Majzik'
'Yaoyao Xiong'
'Gerhard Meyer'
'Harry L. Anderson'
'Leo Gross'

_publ_section_title
;
 Polyyne formation via skeletal rearrangement induced by atomic
 manipulation
;
_journal_name_full 'Nature Chemistry'
_journal_page_first 853
_journal_page_last 858
_journal_paper_doi 10.1038/s41557-018-0067-y
_journal_volume 10
_journal_year 2018
_chemical_absolute_configuration .
_chemical_compound_source .
_chemical_formula_moiety 'C28 H10 Br4'
_chemical_formula_sum 'C28 H10 Br4'
_chemical_formula_weight 666.00
_space_group_IT_number 14
_space_group_name_Hall '-P 2yn'
_space_group_name_H-M_alt 'P 1 21/n 1'
_symmetry_cell_setting monoclinic
_symmetry_space_group_name_Hall '-P 2yn'
_symmetry_space_group_name_H-M 'P 1 21/n 1'
_atom_sites_solution_hydrogens difmap
_atom_sites_solution_primary other
_cell_angle_alpha 90
_cell_angle_beta 98.092(7)
_cell_angle_gamma 90
_cell_formula_units_Z 2
_cell_length_a 10.6051(7)
_cell_length_b 4.9313(3)
_cell_length_c 23.4977(16)
_cell_measurement_reflns_used 1638
_cell_measurement_temperature 150
_cell_measurement_theta_max 75
_cell_measurement_theta_min 5
_cell_volume 1216.62(14)
_computing_cell_refinement 'CrysAlisPro, (Agilent, 2011)'
_computing_data_collection 'SuperNova, (Oxford Diffraction, 2010)'
_computing_data_reduction 'CrysAlisPro, (Agilent, 2011)'
_computing_molecular_graphics 'CAMERON (Watkin et al., 1996)'
_computing_publication_material 'CRYSTALS (Betteridge et al., 2003)'
_computing_structure_refinement 'CRYSTALS (Betteridge et al., 2003)'
_computing_structure_solution 'Superflip (Palatinus & Chapuis, 2007)'
_diffrn_ambient_temperature 150
_diffrn_measured_fraction_theta_full 0.996
_diffrn_measured_fraction_theta_max 0.986
_diffrn_measurement_device Area
_diffrn_measurement_device_type 'Oxford Diffraction SuperNova'
_diffrn_measurement_method \w
_diffrn_radiation_monochromator graphite
_diffrn_radiation_type 'Cu K\a'
_diffrn_radiation_wavelength 1.54184
_diffrn_reflns_av_R_equivalents 0.032
_diffrn_reflns_av_sigmaI/netI 0.0535
_diffrn_reflns_limit_h_max 13
_diffrn_reflns_limit_h_min -13
_diffrn_reflns_limit_k_max 6
_diffrn_reflns_limit_k_min -5
_diffrn_reflns_limit_l_max 29
_diffrn_reflns_limit_l_min -27
_diffrn_reflns_number 5825
_diffrn_reflns_theta_full 73.803
_diffrn_reflns_theta_max 76.086
_diffrn_reflns_theta_min 4.369
_diffrn_standards_decay_% .
_diffrn_standards_interval_count .
_diffrn_standards_interval_time .
_diffrn_standards_number 0
_exptl_absorpt_coefficient_mu 8.174
_exptl_absorpt_correction_T_max 0.85
_exptl_absorpt_correction_T_min 0.17
_exptl_absorpt_correction_type multi-scan
_exptl_absorpt_process_details 'CrysAlisPro, (Agilent, 2011)'
_exptl_crystal_colour red
_exptl_crystal_density_diffrn 1.818
_exptl_crystal_density_method 'not measured'
_exptl_crystal_description lath
_exptl_crystal_F_000 636
_exptl_crystal_size_max 0.15
_exptl_crystal_size_mid 0.04
_exptl_crystal_size_min 0.02
_refine_diff_density_max 0.93
_refine_diff_density_min -0.58
_refine_ls_extinction_method None
_refine_ls_goodness_of_fit_ref 1.1965
_refine_ls_hydrogen_treatment constr
_refine_ls_matrix_type full
_refine_ls_number_parameters 209
_refine_ls_number_reflns 2508
_refine_ls_number_restraints 188
_refine_ls_R_factor_all 0.0734
_refine_ls_R_factor_gt 0.0596
_refine_ls_shift/su_max 0.0002689
_refine_ls_shift/su_mean 0.0000414
_refine_ls_structure_factor_coef Fsqd
_refine_ls_weighting_details
;
 Method= Modified Sheldrick 
 w=1/[\s^2^(F^2^) + ( 0.10P)^2^ + 0.00P] 
 ,where P=(max(Fo^2^,0) + 2Fc^2^)/3 
;
_refine_ls_weighting_scheme calc
_refine_ls_wR_factor_all 0.1766
_refine_ls_wR_factor_gt 0.1585
_refine_ls_wR_factor_ref 0.1761
_reflns_limit_h_max 13
_reflns_limit_h_min -13
_reflns_limit_k_max 6
_reflns_limit_k_min 0
_reflns_limit_l_max 29
_reflns_limit_l_min 0
_reflns_number_gt 1949
_reflns_number_total 2509
_reflns_threshold_expression I>2.0\s(I)
_oxford_diffrn_Wilson_B_factor 5.61
_oxford_diffrn_Wilson_scale 0.06
_oxford_refine_ls_r_factor_ref 0.0734
_oxford_refine_ls_scale 4.59(18)
_oxford_reflns_number_all 2509
_oxford_reflns_threshold_expression_ref I>-3.0\s(I)
_cod_data_source_file 41557_2018_67_MOESM78_ESM.cif
_cod_data_source_block 8Br4
_cod_depositor_comments
;
The following automatic conversions were performed:

data item '_atom_sites_solution_primary' value 'Other' was changed to
'other' in accordance with the built-in table derived from the CIF
Core dictionary named 'cif_core.dic' version 2.4.5 last updated on
2014-11-21.

data item '_exptl_crystal_density_meas' value 'not measured' was
changed to '?' -- the value is perceived as not measured.

Automatic conversion script
Id: cif_fix_values 6909 2019-04-08 15:41:33Z antanas 
;
_cod_original_sg_symbol_H-M 'P 21/n '
_cod_database_code 1551449

loop_
_symmetry_equiv_pos_as_xyz
x,y,z
-x,-y,-z
x+1/2,-y+1/2,z+1/2
-x+1/2,y+1/2,-z+1/2

loop_
_atom_site_label
_atom_site_type_symbol
_atom_site_fract_x
_atom_site_fract_y
_atom_site_fract_z
_atom_site_U_iso_or_equiv
_atom_site_occupancy
_atom_site_adp_type
_atom_site_refinement_flags_posn
_atom_site_refinement_flags_adp
_atom_site_refinement_flags_occupancy
_atom_site_disorder_assembly
_atom_site_disorder_group
_atom_site_attached_hydrogens
C1 C 0.0199(11) 0.0977(14) 0.4830(4) 0.0987 1.0000 Uani . . . . . .
C2 C 0.0470(10) 0.2723(13) 0.4512(4) 0.0879 1.0000 Uani . . . . . .
C3 C 0.0770(8) 0.4753(14) 0.4150(3) 0.0801 1.0000 Uani . . . . . .
C4 C 0.0975(7) 0.6496(12) 0.3833(3) 0.0697 1.0000 Uani . . . . . .
C5 C 0.1317(6) 0.8609(11) 0.3459(2) 0.0607 1.0000 Uani . . . . . .
C6 C 0.0494(4) 0.9537(11) 0.3014(2) 0.0619 1.0000 Uani D . . . . .
Br7 Br -0.1168(3) 0.8306(7) 0.2950(5) 0.0702 0.60(3) Uani D . P 1 4 .
Br107 Br -0.1199(3) 0.8372(7) 0.2723(12) 0.0774 0.40(3) Uani D . P 1 3 .
Br8 Br 0.09871(7) 1.21244(14) 0.25075(3) 0.0700 1.0000 Uani . . . . . .
C9 C 0.2569(6) 0.9662(12) 0.3594(2) 0.0642 1.0000 Uani . . . . . .
C10 C 0.3604(5) 1.0561(12) 0.3752(2) 0.0770 1.0000 Uani D . . . . .
C11 C 0.4829(6) 1.1730(17) 0.3993(2) 0.0937 0.5000 Uani D . . 1 1 .
C12 C 0.5746(7) 1.2204(18) 0.3638(3) 0.0939 0.5000 Uani D . . 1 1 .
C13 C 0.6917(7) 1.3310(18) 0.3863(4) 0.1161 0.5000 Uani D . . 1 1 .
C14 C 0.7140(7) 1.3886(18) 0.4449(4) 0.1285 0.5000 Uani D . . 1 1 .
C15 C 0.6238(9) 1.3400(19) 0.4813(3) 0.1263 0.5000 Uani D . . 1 1 .
C16 C 0.5071(8) 1.2307(18) 0.4578(2) 0.1121 0.5000 Uani D . . 1 1 .
C17 C 0.4882(6) 1.1558(12) 0.3887(4) 0.0910 0.5000 Uani D . . 1 2 .
C18 C 0.5098(8) 1.4321(14) 0.3920(4) 0.1015 0.5000 Uani D . . 1 2 .
C19 C 0.6329(10) 1.531(2) 0.4055(4) 0.1102 0.5000 Uani D . . 1 2 .
C20 C 0.7321(8) 1.345(3) 0.4148(4) 0.1065 0.5000 Uani D . . 1 2 .
C21 C 0.7126(7) 1.068(2) 0.4112(4) 0.1078 0.5000 Uani D . . 1 2 .
C22 C 0.5887(7) 0.9737(17) 0.3978(4) 0.0988 0.5000 Uani D . . 1 2 .
H121 H 0.5580 1.1779 0.3250 0.1131 0.5000 Uiso R . . 1 1 .
H131 H 0.7532 1.3660 0.3627 0.1389 0.5000 Uiso R . . 1 1 .
H141 H 0.7916 1.4629 0.4604 0.1540 0.5000 Uiso R . . 1 1 .
H151 H 0.6410 1.3798 0.5203 0.1510 0.5000 Uiso R . . 1 1 .
H161 H 0.4449 1.1967 0.4812 0.1350 0.5000 Uiso R . . 1 1 .
H181 H 0.4412 1.5518 0.3853 0.1221 0.5000 Uiso R . . 1 2 .
H191 H 0.6489 1.7161 0.4085 0.1320 0.5000 Uiso R . . 1 2 .
H201 H 0.8149 1.4096 0.4238 0.1281 0.5000 Uiso R . . 1 2 .
H211 H 0.7810 0.9471 0.4175 0.1290 0.5000 Uiso R . . 1 2 .
H221 H 0.5728 0.7875 0.3950 0.1191 0.5000 Uiso R . . 1 2 .

loop_
_atom_site_aniso_label
_atom_site_aniso_U_11
_atom_site_aniso_U_22
_atom_site_aniso_U_33
_atom_site_aniso_U_23
_atom_site_aniso_U_13
_atom_site_aniso_U_12
C1 0.166(8) 0.049(3) 0.098(5) -0.011(3) 0.076(5) -0.001(4)
C2 0.137(7) 0.052(3) 0.087(4) -0.001(3) 0.062(5) 0.001(3)
C3 0.113(5) 0.058(3) 0.080(4) -0.002(3) 0.052(4) 0.004(3)
C4 0.091(4) 0.053(3) 0.071(3) 0.002(2) 0.036(3) 0.005(3)
C5 0.077(3) 0.050(2) 0.060(2) 0.0008(19) 0.027(2) 0.003(2)
C6 0.060(3) 0.056(2) 0.072(3) 0.003(2) 0.018(2) -0.003(2)
Br7 0.0612(7) 0.0872(9) 0.063(2) 0.0048(8) 0.0110(8) -0.0051(5)
Br107 0.0579(10) 0.0784(12) 0.095(8) 0.0080(17) 0.0069(15) -0.0031(7)
Br8 0.0763(4) 0.0723(4) 0.0628(4) 0.0112(2) 0.0138(2) 0.0045(3)
C9 0.077(3) 0.062(3) 0.056(2) 0.005(2) 0.016(2) 0.004(2)
C10 0.078(3) 0.093(4) 0.060(3) 0.013(3) 0.012(2) -0.009(3)
C11 0.085(5) 0.136(7) 0.062(4) 0.004(5) 0.015(4) -0.037(5)
C12 0.085(6) 0.142(8) 0.057(5) -0.008(5) 0.017(4) -0.051(6)
C13 0.098(7) 0.172(10) 0.078(6) -0.022(7) 0.014(5) -0.059(7)
C14 0.105(7) 0.193(10) 0.087(6) -0.029(7) 0.009(6) -0.064(8)
C15 0.108(7) 0.194(10) 0.076(6) -0.024(7) 0.007(5) -0.051(8)
C16 0.099(7) 0.175(9) 0.063(5) -0.008(6) 0.016(5) -0.047(7)
C17 0.087(5) 0.100(6) 0.083(5) 0.002(5) 0.000(5) 0.001(5)
C18 0.100(7) 0.105(7) 0.097(7) 0.007(6) 0.005(6) 0.002(6)
C19 0.106(7) 0.109(7) 0.113(8) 0.003(7) 0.010(7) -0.003(6)
C20 0.098(7) 0.110(7) 0.110(8) -0.006(7) 0.011(7) -0.003(6)
C21 0.104(7) 0.108(7) 0.109(7) -0.008(7) 0.007(6) 0.002(6)
C22 0.098(6) 0.098(7) 0.097(7) -0.005(6) 0.003(6) 0.009(6)

loop_
_atom_type_symbol
_atom_type_scat_dispersion_real
_atom_type_scat_dispersion_imag
_atom_type_scat_Cromer_Mann_a1
_atom_type_scat_Cromer_Mann_b1
_atom_type_scat_Cromer_Mann_a2
_atom_type_scat_Cromer_Mann_b2
_atom_type_scat_Cromer_Mann_a3
_atom_type_scat_Cromer_Mann_b3
_atom_type_scat_Cromer_Mann_a4
_atom_type_scat_Cromer_Mann_b4
_atom_type_scat_Cromer_Mann_c
_atom_type_scat_source
C 0.0181 0.0091 2.3100 20.8439 1.0200 10.2075 1.5886 0.5687 0.8650 51.6512 0.2156 'International Tables Vol C 4.2.6.8 and 6.1.1.4'
H 0.0000 0.0000 0.4930 10.5109 0.3229 26.1257 0.1402 3.1424 0.0408 57.7998 0.0030 'International Tables Vol C 4.2.6.8 and 6.1.1.4'
Br -0.6763 1.2805 17.1789 2.1723 5.2358 16.5796 5.6377 0.2609 3.9851 41.4328 2.9557 'International Tables Vol C 4.2.6.8 and 6.1.1.4'

loop_
_geom_angle_atom_site_label_1
_geom_angle_site_symmetry_1
_geom_angle_atom_site_label_2
_geom_angle_site_symmetry_2
_geom_angle_atom_site_label_3
_geom_angle_site_symmetry_3
_geom_angle
_geom_angle_publ_flag
C1 2_556 C1 . C2 . 175.6(17) yes
C1 . C2 . C3 . 179.1(7) yes
C2 . C3 . C4 . 177.4(10) yes
C3 . C4 . C5 . 176.1(8) yes
C4 . C5 . C6 . 121.9(6) yes
C4 . C5 . C9 . 115.8(6) yes
C6 . C5 . C9 . 122.3(5) yes
C5 . C6 . Br107 . 130.4(7) yes
C5 . C6 . Br8 . 121.2(4) yes
Br107 . C6 . Br8 . 108.0(7) yes
C5 . C6 . Br7 . 117.2(5) yes
C5 . C6 . Br8 . 121.2(4) yes
Br7 . C6 . Br8 . 121.4(4) yes
C5 . C9 . C10 . 174.8(6) yes
C9 . C10 . C11 . 174.8(5) yes
C9 . C10 . C17 . 174.2(6) yes
C10 . C11 . C12 . 119.59(6) yes
C10 . C11 . C16 . 119.61(6) yes
C12 . C11 . C16 . 120.80(5) yes
C11 . C12 . C13 . 120.09(6) yes
C11 . C12 . H121 . 120.0 no
C13 . C12 . H121 . 119.9 no
C12 . C13 . C14 . 118.27(6) yes
C12 . C13 . H131 . 120.6 no
C14 . C13 . H131 . 121.1 no
C13 . C14 . C15 . 122.50(6) yes
C13 . C14 . H141 . 119.1 no
C15 . C14 . H141 . 118.4 no
C14 . C15 . C16 . 118.26(6) yes
C14 . C15 . H151 . 120.9 no
C16 . C15 . H151 . 120.9 no
C11 . C16 . C15 . 120.08(6) yes
C11 . C16 . H161 . 119.8 no
C15 . C16 . H161 . 120.1 no
C10 . C17 . C18 . 119.59(6) yes
C10 . C17 . C22 . 119.60(6) yes
C18 . C17 . C22 . 120.81(5) yes
C17 . C18 . C19 . 120.08(6) yes
C17 . C18 . H181 . 119.7 no
C19 . C18 . H181 . 120.2 no
C18 . C19 . C20 . 118.26(6) yes
C18 . C19 . H191 . 121.2 no
C20 . C19 . H191 . 120.6 no
C19 . C20 . C21 . 122.50(6) yes
C19 . C20 . H201 . 118.9 no
C21 . C20 . H201 . 118.6 no
C20 . C21 . C22 . 118.26(6) yes
C20 . C21 . H211 . 120.9 no
C22 . C21 . H211 . 120.9 no
C17 . C22 . C21 . 120.07(6) yes
C17 . C22 . H221 . 119.9 no
C21 . C22 . H221 . 120.1 no

loop_
_geom_bond_atom_site_label_1
_geom_bond_site_symmetry_1
_geom_bond_atom_site_label_2
_geom_bond_site_symmetry_2
_geom_bond_distance
_geom_bond_publ_flag
C1 . C1 2_556 1.355(15) yes
C1 . C2 . 1.202(10) yes
C2 . C3 . 1.379(9) yes
C3 . C4 . 1.177(9) yes
C4 . C5 . 1.442(8) yes
C5 . C6 . 1.345(8) yes
C5 . C9 . 1.419(9) yes
C6 . Br107 . 1.917(7) yes
C6 . Br8 . 1.869(5) yes
C6 . Br7 . 1.850(5) yes
C6 . Br8 . 1.869(5) yes
C9 . C10 . 1.193(8) yes
C10 . C11 . 1.460(6) yes
C10 . C17 . 1.435(6) yes
C11 . C12 . 1.388(5) yes
C11 . C16 . 1.393(5) yes
C12 . C13 . 1.391(5) yes
C12 . H121 . 0.926 no
C13 . C14 . 1.394(5) yes
C13 . H131 . 0.929 no
C14 . C15 . 1.390(5) yes
C14 . H141 . 0.928 no
C15 . C16 . 1.391(5) yes
C15 . H151 . 0.930 no
C16 . H161 . 0.930 no
C17 . C18 . 1.382(5) yes
C17 . C22 . 1.387(5) yes
C18 . C19 . 1.387(5) yes
C18 . H181 . 0.932 no
C19 . C20 . 1.388(5) yes
C19 . H191 . 0.931 no
C20 . C21 . 1.386(5) yes
C20 . H201 . 0.929 no
C21 . C22 . 1.386(5) yes
C21 . H211 . 0.934 no
C22 . H221 . 0.934 no

loop_
_geom_hbond_atom_site_label_D
_geom_hbond_site_symmetry_D
_geom_hbond_atom_site_label_H
_geom_hbond_site_symmetry_H
_geom_hbond_atom_site_label_A
_geom_hbond_site_symmetry_A
_geom_hbond_angle_DHA
_geom_hbond_distance_DH
_geom_hbond_distance_HA
_geom_hbond_distance_DA
_geom_hbond_publ_flag
C19 . H191 . C21 1_565 169 0.93 1.86 2.777(11) yes
C19 . H191 . C22 1_565 142 0.93 1.43 2.236(11) yes
C20 . H201 . C2 1_665 145 0.93 2.55 3.348(11) yes
C22 . H221 . C18 1_545 169 0.93 1.87 2.797(11) yes
C22 . H221 . C19 1_545 142 0.93 1.42 2.236(11) yes

_cod_database_fobs_code 1551449
